data_7132576
loop_
_publ_author_name
'Hokimoto, Yuya'
'Nakamura, Takashi'

_publ_section_title
;
 Synthesis of a macrocyclic oligomer of pyridylbenzoxazole utilizing
 dynamic covalent bonds and its unsymmetric conversion.
;
_journal_issue 10
_journal_name_full 'Chemical communications (Cambridge, England)'
_journal_page_first 1281
_journal_page_last 1284
_journal_paper_doi 10.1039/d3cc06216c
_journal_volume 60
_journal_year 2024
_chemical_absolute_configuration ad
_chemical_formula_moiety '(C48 H48 N6 O3), (C2.56 H5.12 O1.28)'
_chemical_formula_sum 'C50.56 H53.12 N6 O4.28'
_chemical_formula_weight 813.31
_space_group_crystal_system hexagonal
_space_group_IT_number 170
_space_group_name_Hall 'P 65'
_space_group_name_H-M_alt 'P 65'
_atom_sites_solution_hydrogens geom
_audit_creation_method SHELXL-2018/3
_audit_update_record
;
2023-11-14 deposited with the CCDC.	2024-01-03 downloaded from the CCDC.
;
_cell_angle_alpha 90
_cell_angle_beta 90
_cell_angle_gamma 120
_cell_formula_units_Z 6
_cell_length_a 18.9446(9)
_cell_length_b 18.9446(9)
_cell_length_c 22.0233(11)
_cell_measurement_reflns_used 9792
_cell_measurement_temperature 100(2)
_cell_measurement_theta_max 22.784
_cell_measurement_theta_min 2.227
_cell_volume 6845.2(6)
_computing_cell_refinement 'APEX3 (Bruker Nano, 2019)'
_computing_data_collection 'APEX2 (Bruker AXS, 2006)'
_computing_data_reduction 'APEX3 (Bruker Nano, 2019)'
_computing_publication_material 'Yadokari-XG 2011 (Wakita Nemoto et al., 2011)'
_computing_structure_refinement 'SHELXL-2018/3 (Sheldrick, 2018)'
_diffrn_ambient_temperature 100(2)
_diffrn_detector_area_resol_mean 8.333
_diffrn_measured_fraction_theta_full 1.000
_diffrn_measured_fraction_theta_max 0.996
_diffrn_measurement_device_type 'Bruker D8 goniometer'
_diffrn_measurement_method '\f and \w scans'
_diffrn_radiation_monochromator 'multilayered confocal mirror'
_diffrn_radiation_source 'rotating anode X-ray tube'
_diffrn_radiation_type MoK\a
_diffrn_radiation_wavelength 0.71073
_diffrn_reflns_av_R_equivalents 0.0862
_diffrn_reflns_av_unetI/netI 0.0317
_diffrn_reflns_Laue_measured_fraction_full 1.000
_diffrn_reflns_Laue_measured_fraction_max 0.996
_diffrn_reflns_limit_h_max 23
_diffrn_reflns_limit_h_min -23
_diffrn_reflns_limit_k_max 23
_diffrn_reflns_limit_k_min -23
_diffrn_reflns_limit_l_max 27
_diffrn_reflns_limit_l_min -27
_diffrn_reflns_number 201019
_diffrn_reflns_point_group_measured_fraction_full 1.000
_diffrn_reflns_point_group_measured_fraction_max 0.995
_diffrn_reflns_theta_full 25.242
_diffrn_reflns_theta_max 26.508
_diffrn_reflns_theta_min 1.548
_exptl_absorpt_coefficient_mu 0.076
_exptl_absorpt_correction_T_max 0.7454
_exptl_absorpt_correction_T_min 0.7155
_exptl_absorpt_correction_type multi-scan
_exptl_absorpt_process_details
;    
 SADABS-2016/2 - Bruker AXS area detector scaling and absorption correction 
;
_exptl_crystal_colour yellow
_exptl_crystal_density_diffrn 1.184
_exptl_crystal_description octahedron
_exptl_crystal_F_000 2596
_exptl_crystal_size_max 0.150
_exptl_crystal_size_mid 0.140
_exptl_crystal_size_min 0.130
_refine_diff_density_max 0.821
_refine_diff_density_min -0.362
_refine_diff_density_rms 0.080
_refine_ls_abs_structure_details
;
 Flack x determined using 3077 quotients [(I+)-(I-)]/[(I+)+(I-)]
 (Parsons, Flack and Wagner, Acta Cryst. B69 (2013) 249-259).
;
_refine_ls_abs_structure_Flack 0.1(3)
_refine_ls_extinction_method none
_refine_ls_goodness_of_fit_ref 1.548
_refine_ls_hydrogen_treatment constr
_refine_ls_matrix_type full
_refine_ls_number_parameters 580
_refine_ls_number_reflns 9417
_refine_ls_number_restraints 1
_refine_ls_restrained_S_all 1.547
_refine_ls_R_factor_all 0.0976
_refine_ls_R_factor_gt 0.0709
_refine_ls_shift/su_max 0.000
_refine_ls_shift/su_mean 0.000
_refine_ls_structure_factor_coef Fsqd
_refine_ls_weighting_details 'w=1/[\s^2^(Fo^2^)+(0.1000P)^2^] where P=(Fo^2^+2Fc^2^)/3'
_refine_ls_weighting_scheme calc
_refine_ls_wR_factor_gt 0.2006
_refine_ls_wR_factor_ref 0.2160
_reflns_Friedel_coverage 0.945
_reflns_Friedel_fraction_full 1.000
_reflns_Friedel_fraction_max 0.993
_reflns_number_gt 7448
_reflns_number_total 9417
_reflns_threshold_expression 'I > 2\s(I)'
_cod_data_source_file d3cc06216c2.cif
_cod_data_source_block h196_aa
_cod_depositor_comments 'Adding full bibliography for 7132576--7132579.cif.'
_cod_original_cell_volume 6845.2(7)
_cod_database_code 7132576
_shelx_shelxl_version_number 2018/3
_shelx_space_group_comment
;
The symmetry employed for this shelxl refinement is uniquely defined
by the following loop, which should always be used as a source of
symmetry information in preference to the above space-group names.
They are only intended as comments.
;
_shelx_estimated_absorpt_t_min 0.031
_shelx_estimated_absorpt_t_max 0.036

loop_
_space_group_symop_operation_xyz
'x, y, z'
'-x, -y, z+1/2'
'-y, x-y, z+2/3'
'-x+y, -x, z+1/3'
'x-y, x, z+5/6'
'y, -x+y, z+1/6'

loop_
_atom_site_label
_atom_site_type_symbol
_atom_site_fract_x
_atom_site_fract_y
_atom_site_fract_z
_atom_site_U_iso_or_equiv
_atom_site_adp_type
_atom_site_occupancy
_atom_site_site_symmetry_order
_atom_site_calc_flag
_atom_site_refinement_flags_posn
_atom_site_refinement_flags_adp
_atom_site_refinement_flags_occupancy
_atom_site_disorder_assembly
_atom_site_disorder_group
O001 O 0.7651(2) 0.8463(2) 0.55965(19) 0.0342(9) Uani 1 1 d . . . . .
H49 H 0.764946 0.804531 0.572657 0.051 Uiso 1 1 calc R U . . .
O002 O 0.3422(2) 0.0937(2) 0.52559(17) 0.0324(9) Uani 1 1 d . . . . .
H50 H 0.298855 0.093072 0.516308 0.049 Uiso 1 1 calc R U . . .
O003 O 0.0149(2) 0.5186(2) 0.51728(17) 0.0282(8) Uani 1 1 d . . . . .
H51 H 0.059136 0.562859 0.519766 0.042 Uiso 1 1 calc R U . . .
N004 N 0.3818(2) 0.6944(2) 0.53582(18) 0.0228(9) Uani 1 1 d . . . . .
N005 N 0.5737(2) 0.4773(2) 0.54140(18) 0.0222(9) Uani 1 1 d . . . . .
N006 N 0.1677(2) 0.2864(3) 0.51099(19) 0.0257(9) Uani 1 1 d . . . . .
N007 N 0.6512(2) 0.6911(2) 0.5554(2) 0.0267(9) Uani 1 1 d . . . . .
N008 N 0.1683(2) 0.5587(2) 0.52473(19) 0.0248(9) Uani 1 1 d . . . . .
N009 N 0.3040(3) 0.2091(2) 0.5099(2) 0.0273(9) Uani 1 1 d . . . . .
C00A C 0.4388(3) 0.7730(3) 0.5445(2) 0.0223(10) Uani 1 1 d . . . . .
C00B C 0.5959(3) 0.4206(3) 0.5414(2) 0.0219(10) Uani 1 1 d . . . . .
C00C C 0.3015(3) 0.6741(3) 0.5350(2) 0.0244(10) Uani 1 1 d . . . . .
C00D C 0.5247(3) 0.7916(3) 0.5449(2) 0.0230(10) Uani 1 1 d . . . . .
C00E C 0.1124(3) 0.4744(3) 0.5175(2) 0.0216(10) Uani 1 1 d . . . . .
C00F C 0.1894(3) 0.2295(3) 0.5040(2) 0.0274(11) Uani 1 1 d . . . . .
C00G C 0.2452(3) 0.5872(3) 0.5267(2) 0.0232(10) Uani 1 1 d . . . . .
H19 H 0.266059 0.551088 0.522704 0.028 Uiso 1 1 calc R U . . .
C00H C 0.2754(3) 0.2564(3) 0.5177(2) 0.0258(11) Uani 1 1 d . . . . .
H20 H 0.309913 0.310004 0.532678 0.031 Uiso 1 1 calc R U . . .
C00I C 0.6240(3) 0.7480(3) 0.5522(2) 0.0221(10) Uani 1 1 d . . . . .
C00J C 0.0697(3) 0.3321(3) 0.5055(2) 0.0250(11) Uani 1 1 d . . . . .
C00K C 0.6336(3) 0.5571(3) 0.5446(2) 0.0237(10) Uani 1 1 d . . . . .
C00L C 0.5423(3) 0.7301(3) 0.5493(2) 0.0228(10) Uani 1 1 d . . . . .
H1 H 0.499263 0.675052 0.550441 0.027 Uiso 1 1 calc R U . . .
C00M C 0.3868(3) 0.2350(3) 0.5238(2) 0.0252(11) Uani 1 1 d . . . . .
C00N C 0.5019(3) 0.1189(3) 0.5561(2) 0.0262(11) Uani 1 1 d . . . . .
C00O C 0.4037(3) 0.1720(3) 0.5307(2) 0.0242(10) Uani 1 1 d . . . . .
C00P C 0.4174(3) 0.8332(3) 0.5525(2) 0.0276(11) Uani 1 1 d . . . . .
H2 H 0.458213 0.888248 0.559642 0.033 Uiso 1 1 calc R U . . .
C00Q C 0.5283(3) 0.3341(3) 0.5391(2) 0.0236(10) Uani 1 1 d . . . . .
C00R C 0.4492(3) 0.3157(3) 0.5274(2) 0.0249(10) Uani 1 1 d . . . . .
H3 H 0.437418 0.358502 0.521805 0.030 Uiso 1 1 calc R U . . .
C00S C 0.5892(3) 0.8720(3) 0.5393(2) 0.0265(11) Uani 1 1 d . . . . .
H4 H 0.576388 0.914102 0.533506 0.032 Uiso 1 1 calc R U . . .
C00T C 0.4831(3) 0.1878(3) 0.5451(2) 0.0228(10) Uani 1 1 d . . . . .
C00U C 0.1318(3) 0.4133(3) 0.5129(2) 0.0236(10) Uani 1 1 d . . . . .
H5 H 0.187119 0.426368 0.514819 0.028 Uiso 1 1 calc R U . . .
C00V C 0.3351(3) 0.8115(3) 0.5500(2) 0.0297(11) Uani 1 1 d . . . . .
H6 H 0.319632 0.851806 0.554398 0.036 Uiso 1 1 calc R U . . .
C00W C -0.0326(3) 0.3762(3) 0.5070(2) 0.0253(11) Uani 1 1 d . . . . .
C00X C 0.2775(3) 0.7321(3) 0.5413(2) 0.0272(11) Uani 1 1 d . . . . .
H7 H 0.221477 0.716381 0.539538 0.033 Uiso 1 1 calc R U . . .
C00Y C 0.0304(3) 0.4556(3) 0.5140(2) 0.0236(10) Uani 1 1 d . . . . .
C00Z C 0.6867(3) 0.8296(3) 0.5520(2) 0.0265(11) Uani 1 1 d . . . . .
C010 C 0.0910(3) 0.2669(3) 0.4993(2) 0.0259(11) Uani 1 1 d . . . . .
C011 C -0.0109(3) 0.3155(3) 0.5035(2) 0.0259(11) Uani 1 1 d . . . . .
H8 H -0.053144 0.260350 0.499615 0.031 Uiso 1 1 calc R U . . .
C012 C 0.7162(3) 0.5817(3) 0.5457(3) 0.0290(11) Uani 1 1 d . . . . .
H9 H 0.756465 0.637762 0.547653 0.035 Uiso 1 1 calc R U . . .
C013 C 0.6039(3) 0.6155(3) 0.5441(2) 0.0254(11) Uani 1 1 d . . . . .
H21 H 0.548142 0.596608 0.535234 0.030 Uiso 1 1 calc R U . . .
C014 C 0.5434(3) 0.2694(3) 0.5485(2) 0.0243(11) Uani 1 1 d . . . . .
H10 H 0.597503 0.282086 0.557638 0.029 Uiso 1 1 calc R U . . .
C015 C 0.6705(3) 0.8932(3) 0.5419(2) 0.0257(11) Uani 1 1 d . . . . .
C016 C 0.6782(3) 0.4418(3) 0.5419(3) 0.0313(12) Uani 1 1 d . . . . .
H11 H 0.692763 0.400570 0.540787 0.038 Uiso 1 1 calc R U . . .
C017 C -0.1221(3) 0.3544(3) 0.5049(2) 0.0283(11) Uani 1 1 d . . . . .
C018 C 0.5913(3) 0.1527(3) 0.5754(3) 0.0385(14) Uani 1 1 d . . . . .
H22 H 0.627477 0.189812 0.543979 0.058 Uiso 1 1 calc R U . . .
H23 H 0.601976 0.107529 0.580610 0.058 Uiso 1 1 calc R U . . .
H24 H 0.601300 0.182329 0.613812 0.058 Uiso 1 1 calc R U . . .
C019 C 0.1347(3) 0.1494(3) 0.4855(3) 0.0366(13) Uani 1 1 d . . . . .
H12 H 0.151766 0.110247 0.481150 0.044 Uiso 1 1 calc R U . . .
C01A C 0.4464(3) 0.0617(3) 0.6062(3) 0.0329(12) Uani 1 1 d . . . . .
H25 H 0.448953 0.093804 0.641888 0.049 Uiso 1 1 calc R U . . .
H26 H 0.464555 0.023241 0.617369 0.049 Uiso 1 1 calc R U . . .
H27 H 0.390121 0.031453 0.591323 0.049 Uiso 1 1 calc R U . . .
C01B C 0.7376(3) 0.5223(3) 0.5440(3) 0.0352(13) Uani 1 1 d . . . . .
H13 H 0.793460 0.537018 0.544273 0.042 Uiso 1 1 calc R U . . .
C01C C 0.4875(4) 0.0700(4) 0.4965(3) 0.0384(14) Uani 1 1 d . . . . .
H28 H 0.430017 0.045012 0.484729 0.058 Uiso 1 1 calc R U . . .
H29 H 0.501468 0.027220 0.502832 0.058 Uiso 1 1 calc R U . . .
H30 H 0.521784 0.106732 0.464206 0.058 Uiso 1 1 calc R U . . .
C01D C 0.7397(3) 0.9819(3) 0.5325(3) 0.0326(12) Uani 1 1 d . . . . .
C01E C -0.1439(3) 0.3820(4) 0.5649(3) 0.0407(14) Uani 1 1 d . . . . .
H31 H -0.112397 0.441539 0.567859 0.061 Uiso 1 1 calc R U . . .
H32 H -0.130891 0.357929 0.599459 0.061 Uiso 1 1 calc R U . . .
H33 H -0.202255 0.363886 0.565240 0.061 Uiso 1 1 calc R U . . .
C01F C 0.0330(3) 0.1875(3) 0.4804(3) 0.0359(13) Uani 1 1 d . . . . .
H14 H -0.021484 0.174247 0.472068 0.043 Uiso 1 1 calc R U . . .
C01G C 0.7938(3) 0.9866(3) 0.4789(3) 0.0384(13) Uani 1 1 d . . . . .
H34 H 0.837082 1.043293 0.473010 0.058 Uiso 1 1 calc R U . . .
H35 H 0.760682 0.966963 0.441943 0.058 Uiso 1 1 calc R U . . .
H36 H 0.818254 0.952709 0.487442 0.058 Uiso 1 1 calc R U . . .
C01H C -0.1361(3) 0.3972(4) 0.4515(3) 0.0382(14) Uani 1 1 d . . . . .
H37 H -0.097311 0.455885 0.453690 0.057 Uiso 1 1 calc R U . . .
H38 H -0.191850 0.387824 0.453111 0.057 Uiso 1 1 calc R U . . .
H39 H -0.128134 0.375498 0.413328 0.057 Uiso 1 1 calc R U . . .
C01I C -0.1802(3) 0.2643(4) 0.4973(4) 0.0459(16) Uani 1 1 d . . . . .
H40 H -0.236324 0.253966 0.496417 0.069 Uiso 1 1 calc R U . . .
H41 H -0.173836 0.234647 0.531367 0.069 Uiso 1 1 calc R U . . .
H42 H -0.168310 0.245653 0.459165 0.069 Uiso 1 1 calc R U . . .
C01J C 0.0557(3) 0.1296(4) 0.4740(3) 0.0421(15) Uani 1 1 d . . . . .
H15 H 0.016790 0.075860 0.461730 0.051 Uiso 1 1 calc R U . . .
C01L C 0.7901(4) 1.0145(4) 0.5896(3) 0.0478(16) Uani 1 1 d . . . . .
H43 H 0.829993 1.072440 0.584235 0.072 Uiso 1 1 calc R U . . .
H44 H 0.818622 0.984340 0.597745 0.072 Uiso 1 1 calc R U . . .
H45 H 0.754279 1.007911 0.623888 0.072 Uiso 1 1 calc R U . . .
C01M C 0.7041(4) 1.0371(3) 0.5158(4) 0.056(2) Uani 1 1 d . . . . .
H46 H 0.679557 1.046308 0.551954 0.084 Uiso 1 1 calc R U . . .
H47 H 0.662344 1.010525 0.484357 0.084 Uiso 1 1 calc R U . . .
H48 H 0.747727 1.089452 0.500569 0.084 Uiso 1 1 calc R U . . .
O5 O 0.9897(4) 0.8186(4) 0.6472(4) 0.056(2) Uani 0.64 1 d . . P A 1
O6 O 0.8566(5) 0.7661(4) 0.6294(3) 0.0556(19) Uani 0.64 1 d . . P A 1
C25 C 0.9346(7) 0.8139(7) 0.6176(6) 0.055(3) Uani 0.64 1 d . . P A 1
C21 C 0.8373(9) 0.7092(8) 0.6836(6) 0.077(4) Uani 0.64 1 d . . P A 1
H55 H 0.870986 0.739084 0.719161 0.093 Uiso 0.64 1 calc R U P A 1
H56 H 0.847101 0.663856 0.673613 0.093 Uiso 0.64 1 calc R U P A 1
C26 C 0.9457(6) 0.8635(8) 0.5597(6) 0.063(3) Uani 0.64 1 d . . P A 1
H52 H 0.892141 0.849430 0.543270 0.094 Uiso 0.64 1 calc R U P A 1
H53 H 0.976191 0.921817 0.569303 0.094 Uiso 0.64 1 calc R U P A 1
H54 H 0.975852 0.851009 0.529453 0.094 Uiso 0.64 1 calc R U P A 1
C28 C 0.7385(9) 0.6746(6) 0.6971(5) 0.072(4) Uani 0.64 1 d . . P A 1
H57 H 0.720747 0.637099 0.731724 0.108 Uiso 0.64 1 calc R U P A 1
H58 H 0.730228 0.720582 0.706380 0.108 Uiso 0.64 1 calc R U P A 1
H59 H 0.706509 0.645880 0.661150 0.108 Uiso 0.64 1 calc R U P A 1

loop_
_atom_site_aniso_label
_atom_site_aniso_U_11
_atom_site_aniso_U_22
_atom_site_aniso_U_33
_atom_site_aniso_U_23
_atom_site_aniso_U_13
_atom_site_aniso_U_12
O001 0.0243(19) 0.030(2) 0.052(2) -0.0071(18) -0.0068(17) 0.0169(17)
O002 0.029(2) 0.0272(19) 0.044(2) -0.0026(16) -0.0049(17) 0.0161(17)
O003 0.0219(18) 0.0282(19) 0.037(2) -0.0015(16) -0.0006(16) 0.0147(15)
N004 0.022(2) 0.022(2) 0.026(2) 0.0022(17) 0.0011(16) 0.0126(18)
N005 0.025(2) 0.024(2) 0.0213(19) 0.0011(16) 0.0002(16) 0.0146(19)
N006 0.023(2) 0.028(2) 0.030(2) 0.0022(18) 0.0001(17) 0.0149(19)
N007 0.021(2) 0.023(2) 0.036(2) 0.0038(18) -0.0007(18) 0.0115(18)
N008 0.021(2) 0.028(2) 0.029(2) -0.0008(17) 0.0012(17) 0.0154(19)
N009 0.022(2) 0.025(2) 0.037(2) 0.0004(18) 0.0008(18) 0.0130(19)
C00A 0.022(3) 0.024(3) 0.021(2) 0.0011(19) -0.0003(19) 0.012(2)
C00B 0.024(2) 0.022(2) 0.021(2) 0.0019(19) 0.0009(18) 0.013(2)
C00C 0.025(3) 0.025(3) 0.027(2) 0.003(2) -0.002(2) 0.015(2)
C00D 0.019(2) 0.026(3) 0.024(2) 0.0022(19) 0.0002(18) 0.011(2)
C00E 0.019(2) 0.024(2) 0.020(2) -0.0014(18) -0.0026(18) 0.009(2)
C00F 0.024(3) 0.025(3) 0.033(3) 0.001(2) -0.001(2) 0.012(2)
C00G 0.023(3) 0.024(3) 0.026(2) 0.0019(19) 0.0011(19) 0.014(2)
C00H 0.023(3) 0.026(3) 0.028(3) 0.002(2) 0.001(2) 0.013(2)
C00I 0.024(2) 0.023(3) 0.024(2) -0.0025(19) -0.0020(19) 0.016(2)
C00J 0.021(2) 0.029(3) 0.027(3) 0.004(2) 0.0013(19) 0.015(2)
C00K 0.026(3) 0.027(3) 0.021(2) 0.003(2) 0.0012(19) 0.015(2)
C00L 0.019(2) 0.023(3) 0.025(2) 0.0021(19) 0.0019(19) 0.009(2)
C00M 0.024(3) 0.029(3) 0.025(2) 0.000(2) -0.002(2) 0.015(2)
C00N 0.031(3) 0.025(3) 0.030(3) 0.002(2) 0.003(2) 0.020(2)
C00O 0.025(3) 0.024(3) 0.026(3) 0.0008(19) 0.0010(19) 0.015(2)
C00P 0.030(3) 0.023(3) 0.030(3) -0.005(2) 0.000(2) 0.013(2)
C00Q 0.026(3) 0.026(3) 0.021(2) 0.004(2) 0.0035(19) 0.015(2)
C00R 0.028(3) 0.027(3) 0.024(2) 0.003(2) 0.002(2) 0.017(2)
C00S 0.027(3) 0.020(2) 0.033(3) -0.001(2) -0.001(2) 0.012(2)
C00T 0.029(3) 0.022(3) 0.023(2) 0.0006(19) 0.003(2) 0.018(2)
C00U 0.015(2) 0.027(3) 0.027(2) 0.004(2) 0.0006(19) 0.009(2)
C00V 0.033(3) 0.027(3) 0.034(3) -0.004(2) 0.001(2) 0.019(2)
C00W 0.023(3) 0.032(3) 0.024(2) 0.007(2) 0.004(2) 0.016(2)
C00X 0.022(2) 0.032(3) 0.031(3) -0.002(2) 0.001(2) 0.016(2)
C00Y 0.026(3) 0.032(3) 0.020(2) 0.002(2) 0.0004(19) 0.020(2)
C00Z 0.020(2) 0.031(3) 0.028(3) -0.002(2) -0.005(2) 0.013(2)
C010 0.019(2) 0.024(3) 0.031(3) 0.003(2) 0.002(2) 0.008(2)
C011 0.018(2) 0.024(3) 0.032(3) 0.007(2) -0.001(2) 0.008(2)
C012 0.022(3) 0.024(3) 0.041(3) 0.006(2) 0.004(2) 0.012(2)
C013 0.024(3) 0.027(3) 0.029(3) 0.002(2) 0.000(2) 0.016(2)
C014 0.025(3) 0.029(3) 0.026(2) 0.000(2) 0.000(2) 0.019(2)
C015 0.024(3) 0.018(2) 0.030(3) -0.007(2) -0.001(2) 0.007(2)
C016 0.029(3) 0.025(3) 0.045(3) 0.006(2) 0.001(2) 0.017(2)
C017 0.019(3) 0.031(3) 0.036(3) 0.007(2) -0.001(2) 0.013(2)
C018 0.039(3) 0.035(3) 0.054(4) 0.012(3) 0.006(3) 0.027(3)
C019 0.034(3) 0.025(3) 0.054(3) -0.007(2) -0.012(3) 0.017(2)
C01A 0.035(3) 0.030(3) 0.038(3) 0.011(2) 0.008(2) 0.020(3)
C01B 0.017(3) 0.033(3) 0.056(3) 0.005(3) 0.004(2) 0.013(2)
C01C 0.058(4) 0.033(3) 0.033(3) -0.003(2) 0.006(3) 0.029(3)
C01D 0.025(3) 0.020(3) 0.050(3) -0.012(2) -0.004(2) 0.010(2)
C01E 0.029(3) 0.059(4) 0.043(3) 0.015(3) 0.009(2) 0.029(3)
C01F 0.025(3) 0.030(3) 0.050(3) -0.006(3) -0.010(2) 0.012(2)
C01G 0.029(3) 0.027(3) 0.054(4) 0.004(3) 0.004(3) 0.010(2)
C01H 0.026(3) 0.043(3) 0.038(3) 0.014(3) -0.002(2) 0.012(3)
C01I 0.020(3) 0.037(3) 0.079(5) 0.003(3) -0.001(3) 0.012(3)
C01J 0.030(3) 0.028(3) 0.063(4) -0.010(3) -0.013(3) 0.010(3)
C01L 0.031(3) 0.042(4) 0.060(4) -0.023(3) -0.003(3) 0.010(3)
C01M 0.027(3) 0.016(3) 0.116(6) -0.005(3) 0.007(4) 0.004(2)
O5 0.041(4) 0.046(4) 0.087(6) 0.012(4) -0.020(4) 0.026(3)
O6 0.056(5) 0.058(5) 0.054(4) 0.003(4) -0.007(4) 0.030(4)
C25 0.039(6) 0.050(6) 0.073(8) -0.022(6) -0.003(5) 0.019(5)
C21 0.086(10) 0.054(7) 0.043(6) -0.009(5) -0.001(6) -0.002(7)
C26 0.019(5) 0.102(10) 0.069(8) 0.020(7) -0.003(5) 0.031(6)
C28 0.148(13) 0.034(6) 0.026(5) 0.007(4) 0.001(6) 0.039(7)

loop_
_atom_type_symbol
_atom_type_description
_atom_type_scat_dispersion_real
_atom_type_scat_dispersion_imag
_atom_type_scat_source
C C 0.0033 0.0016 'International Tables Vol C Tables 4.2.6.8 and 6.1.1.4'
H H 0.0000 0.0000 'International Tables Vol C Tables 4.2.6.8 and 6.1.1.4'
N N 0.0061 0.0033 'International Tables Vol C Tables 4.2.6.8 and 6.1.1.4'
O O 0.0106 0.0060 'International Tables Vol C Tables 4.2.6.8 and 6.1.1.4'

loop_
_geom_angle_atom_site_label_1
_geom_angle_atom_site_label_2
_geom_angle_atom_site_label_3
_geom_angle
_geom_angle_site_symmetry_1
_geom_angle_site_symmetry_3
_geom_angle_publ_flag
C00A N004 C00C 118.5(4) . . ?
C00B N005 C00K 117.9(4) . . ?
C010 N006 C00F 119.1(4) . . ?
C013 N007 C00I 121.8(4) . . ?
C00G N008 C00E 122.2(4) . . ?
C00H N009 C00M 120.9(4) . . ?
N004 C00A C00P 121.3(4) . . ?
N004 C00A C00D 116.2(4) . . ?
C00P C00A C00D 122.4(4) . . ?
N005 C00B C016 121.5(4) . . ?
N005 C00B C00Q 116.1(4) . . ?
C016 C00B C00Q 122.4(4) . . ?
N004 C00C C00X 122.1(5) . . ?
N004 C00C C00G 113.8(4) . . ?
C00X C00C C00G 124.1(4) . . ?
C00L C00D C00S 118.9(4) . . ?
C00L C00D C00A 120.3(4) . . ?
C00S C00D C00A 120.8(4) . . ?
C00U C00E C00Y 120.3(4) . . ?
C00U C00E N008 126.2(4) . . ?
C00Y C00E N008 113.5(4) . . ?
N006 C00F C019 123.0(5) . . ?
N006 C00F C00H 115.4(4) . . ?
C019 C00F C00H 121.6(5) . . ?
N008 C00G C00C 121.2(4) . . ?
N009 C00H C00F 121.0(5) . . ?
C00Z C00I N007 114.3(4) . . ?
C00Z C00I C00L 119.1(4) . . ?
N007 C00I C00L 126.6(4) . . ?
C011 C00J C00U 118.2(4) . . ?
C011 C00J C010 122.0(4) . . ?
C00U C00J C010 119.8(4) . . ?
N005 C00K C012 123.0(4) . . ?
N005 C00K C013 114.4(4) . . ?
C012 C00K C013 122.6(4) . . ?
C00D C00L C00I 120.3(4) . . ?
C00O C00M C00R 120.2(4) . . ?
C00O C00M N009 114.5(4) . . ?
C00R C00M N009 125.1(4) . . ?
C00T C00N C01A 110.2(4) . . ?
C00T C00N C018 111.4(4) . . ?
C01A C00N C018 108.6(4) . . ?
C00T C00N C01C 109.1(4) . . ?
C01A C00N C01C 109.4(4) . . ?
C018 C00N C01C 108.1(4) . . ?
O002 C00O C00M 119.3(4) . . ?
O002 C00O C00T 119.4(4) . . ?
C00M C00O C00T 121.3(4) . . ?
C00V C00P C00A 119.2(5) . . ?
C00R C00Q C014 118.4(4) . . ?
C00R C00Q C00B 120.7(4) . . ?
C014 C00Q C00B 120.9(4) . . ?
C00Q C00R C00M 120.4(5) . . ?
C015 C00S C00D 123.3(4) . . ?
C014 C00T C00O 116.3(4) . . ?
C014 C00T C00N 121.7(4) . . ?
C00O C00T C00N 122.0(4) . . ?
C00E C00U C00J 120.0(4) . . ?
C00X C00V C00P 119.4(5) . . ?
C00Y C00W C011 116.7(4) . . ?
C00Y C00W C017 122.3(4) . . ?
C011 C00W C017 121.0(4) . . ?
C00V C00X C00C 119.4(5) . . ?
O003 C00Y C00W 120.6(4) . . ?
O003 C00Y C00E 117.9(4) . . ?
C00W C00Y C00E 121.5(4) . . ?
O001 C00Z C00I 118.6(4) . . ?
O001 C00Z C015 120.0(4) . . ?
C00I C00Z C015 121.3(4) . . ?
N006 C010 C01F 120.8(5) . . ?
N006 C010 C00J 117.6(4) . . ?
C01F C010 C00J 121.6(4) . . ?
C00J C011 C00W 123.3(5) . . ?
C01B C012 C00K 118.0(5) . . ?
N007 C013 C00K 121.5(4) . . ?
C00T C014 C00Q 123.3(4) . . ?
C00S C015 C00Z 116.6(4) . . ?
C00S C015 C01D 121.8(4) . . ?
C00Z C015 C01D 121.7(4) . . ?
C01B C016 C00B 119.7(5) . . ?
C01I C017 C01H 107.0(5) . . ?
C01I C017 C00W 113.1(4) . . ?
C01H C017 C00W 110.0(4) . . ?
C01I C017 C01E 108.0(5) . . ?
C01H C017 C01E 109.3(4) . . ?
C00W C017 C01E 109.2(4) . . ?
C01J C019 C00F 117.6(5) . . ?
C016 C01B C012 119.8(5) . . ?
C01L C01D C01G 110.4(4) . . ?
C01L C01D C015 110.7(5) . . ?
C01G C01D C015 110.2(4) . . ?
C01L C01D C01M 108.7(5) . . ?
C01G C01D C01M 106.4(5) . . ?
C015 C01D C01M 110.3(4) . . ?
C01J C01F C010 119.7(5) . . ?
C01F C01J C019 119.9(5) . . ?
C25 O6 C21 115.5(10) . . ?
O5 C25 O6 125.5(12) . . ?
O5 C25 C26 124.2(10) . . ?
O6 C25 C26 110.4(9) . . ?
O6 C21 C28 104.0(10) . . ?

loop_
_geom_bond_atom_site_label_1
_geom_bond_atom_site_label_2
_geom_bond_distance
_geom_bond_site_symmetry_2
_geom_bond_publ_flag
O001 C00Z 1.366(6) . ?
O002 C00O 1.358(6) . ?
O003 C00Y 1.365(6) . ?
N004 C00A 1.345(6) . ?
N004 C00C 1.370(6) . ?
N005 C00B 1.336(6) . ?
N005 C00K 1.365(6) . ?
N006 C010 1.334(6) . ?
N006 C00F 1.341(6) . ?
N007 C013 1.277(6) . ?
N007 C00I 1.410(6) . ?
N008 C00G 1.275(6) . ?
N008 C00E 1.416(6) . ?
N009 C00H 1.270(6) . ?
N009 C00M 1.424(6) . ?
C00A C00P 1.401(7) . ?
C00A C00D 1.484(6) . ?
C00B C016 1.402(7) . ?
C00B C00Q 1.493(7) . ?
C00C C00X 1.390(7) . ?
C00C C00G 1.458(7) . ?
C00D C00L 1.365(7) . ?
C00D C00S 1.403(7) . ?
C00E C00U 1.381(6) . ?
C00E C00Y 1.411(7) . ?
C00F C019 1.404(7) . ?
C00F C00H 1.473(7) . ?
C00I C00Z 1.402(7) . ?
C00I C00L 1.411(6) . ?
C00J C011 1.398(7) . ?
C00J C00U 1.404(7) . ?
C00J C010 1.483(7) . ?
C00K C012 1.391(7) . ?
C00K C013 1.471(7) . ?
C00M C00O 1.389(7) . ?
C00M C00R 1.392(7) . ?
C00N C00T 1.535(6) . ?
C00N C01A 1.536(7) . ?
C00N C018 1.540(8) . ?
C00N C01C 1.552(7) . ?
C00O C00T 1.415(7) . ?
C00P C00V 1.400(7) . ?
C00Q C00R 1.382(7) . ?
C00Q C014 1.407(6) . ?
C00S C015 1.385(7) . ?
C00T C014 1.391(7) . ?
C00V C00X 1.360(7) . ?
C00W C00Y 1.385(7) . ?
C00W C011 1.405(7) . ?
C00W C017 1.531(7) . ?
C00Z C015 1.403(7) . ?
C010 C01F 1.411(7) . ?
C012 C01B 1.375(7) . ?
C015 C01D 1.543(7) . ?
C016 C01B 1.370(8) . ?
C017 C01I 1.509(8) . ?
C017 C01H 1.527(7) . ?
C017 C01E 1.551(8) . ?
C019 C01J 1.373(7) . ?
C01D C01L 1.512(8) . ?
C01D C01G 1.538(8) . ?
C01D C01M 1.546(8) . ?
C01F C01J 1.371(8) . ?
O5 C25 1.196(13) . ?
O6 C25 1.317(13) . ?
O6 C21 1.524(15) . ?
C25 C26 1.535(17) . ?
C21 C28 1.67(2) . ?

loop_
_geom_torsion_atom_site_label_1
_geom_torsion_atom_site_label_2
_geom_torsion_atom_site_label_3
_geom_torsion_atom_site_label_4
_geom_torsion
_geom_torsion_site_symmetry_1
_geom_torsion_site_symmetry_2
_geom_torsion_site_symmetry_3
_geom_torsion_site_symmetry_4
_geom_torsion_publ_flag
C00C N004 C00A C00P 0.0(7) . . . . ?
C00C N004 C00A C00D 180.0(4) . . . . ?
C00K N005 C00B C016 -2.8(7) . . . . ?
C00K N005 C00B C00Q 178.9(4) . . . . ?
C00A N004 C00C C00X 1.6(7) . . . . ?
C00A N004 C00C C00G -178.7(4) . . . . ?
N004 C00A C00D C00L -13.4(6) . . . . ?
C00P C00A C00D C00L 166.6(5) . . . . ?
N004 C00A C00D C00S 165.0(4) . . . . ?
C00P C00A C00D C00S -15.0(7) . . . . ?
C00G N008 C00E C00U 1.3(7) . . . . ?
C00G N008 C00E C00Y -177.7(4) . . . . ?
C010 N006 C00F C019 -0.8(8) . . . . ?
C010 N006 C00F C00H 179.8(4) . . . . ?
C00E N008 C00G C00C -179.2(4) . . . . ?
N004 C00C C00G N008 -179.7(4) . . . . ?
C00X C00C C00G N008 0.0(8) . . . . ?
C00M N009 C00H C00F -179.3(4) . . . . ?
N006 C00F C00H N009 -176.5(5) . . . . ?
C019 C00F C00H N009 4.1(8) . . . . ?
C013 N007 C00I C00Z -166.0(5) . . . . ?
C013 N007 C00I C00L 14.1(8) . . . . ?
C00B N005 C00K C012 2.2(7) . . . . ?
C00B N005 C00K C013 179.8(4) . . . . ?
C00S C00D C00L C00I 4.1(7) . . . . ?
C00A C00D C00L C00I -177.5(4) . . . . ?
C00Z C00I C00L C00D 1.5(7) . . . . ?
N007 C00I C00L C00D -178.5(4) . . . . ?
C00H N009 C00M C00O 161.6(5) . . . . ?
C00H N009 C00M C00R -22.0(8) . . . . ?
C00R C00M C00O O002 -178.5(4) . . . . ?
N009 C00M C00O O002 -1.9(7) . . . . ?
C00R C00M C00O C00T 3.9(7) . . . . ?
N009 C00M C00O C00T -179.5(4) . . . . ?
N004 C00A C00P C00V -1.6(7) . . . . ?
C00D C00A C00P C00V 178.4(4) . . . . ?
N005 C00B C00Q C00R 10.4(7) . . . . ?
C016 C00B C00Q C00R -167.9(5) . . . . ?
N005 C00B C00Q C014 -169.9(4) . . . . ?
C016 C00B C00Q C014 11.8(7) . . . . ?
C014 C00Q C00R C00M -1.4(7) . . . . ?
C00B C00Q C00R C00M 178.4(4) . . . . ?
C00O C00M C00R C00Q -1.4(8) . . . . ?
N009 C00M C00R C00Q -177.6(4) . . . . ?
C00L C00D C00S C015 -4.2(8) . . . . ?
C00A C00D C00S C015 177.4(5) . . . . ?
O002 C00O C00T C014 178.9(4) . . . . ?
C00M C00O C00T C014 -3.6(7) . . . . ?
O002 C00O C00T C00N -0.8(7) . . . . ?
C00M C00O C00T C00N 176.8(4) . . . . ?
C01A C00N C00T C014 124.9(5) . . . . ?
C018 C00N C00T C014 4.3(7) . . . . ?
C01C C00N C00T C014 -114.9(5) . . . . ?
C01A C00N C00T C00O -55.4(6) . . . . ?
C018 C00N C00T C00O -176.0(5) . . . . ?
C01C C00N C00T C00O 64.7(6) . . . . ?
C00Y C00E C00U C00J -0.7(7) . . . . ?
N008 C00E C00U C00J -179.6(4) . . . . ?
C011 C00J C00U C00E -0.6(7) . . . . ?
C010 C00J C00U C00E 178.7(4) . . . . ?
C00A C00P C00V C00X 1.6(7) . . . . ?
C00P C00V C00X C00C 0.0(8) . . . . ?
N004 C00C C00X C00V -1.6(8) . . . . ?
C00G C00C C00X C00V 178.7(5) . . . . ?
C011 C00W C00Y O003 179.4(4) . . . . ?
C017 C00W C00Y O003 -2.4(7) . . . . ?
C011 C00W C00Y C00E 0.0(7) . . . . ?
C017 C00W C00Y C00E 178.2(4) . . . . ?
C00U C00E C00Y O003 -178.4(4) . . . . ?
N008 C00E C00Y O003 0.6(6) . . . . ?
C00U C00E C00Y C00W 1.0(7) . . . . ?
N008 C00E C00Y C00W -180.0(4) . . . . ?
N007 C00I C00Z O001 -5.1(7) . . . . ?
C00L C00I C00Z O001 174.8(4) . . . . ?
N007 C00I C00Z C015 172.5(4) . . . . ?
C00L C00I C00Z C015 -7.5(7) . . . . ?
C00F N006 C010 C01F 0.6(7) . . . . ?
C00F N006 C010 C00J -178.0(4) . . . . ?
C011 C00J C010 N006 -169.9(4) . . . . ?
C00U C00J C010 N006 10.8(7) . . . . ?
C011 C00J C010 C01F 11.5(8) . . . . ?
C00U C00J C010 C01F -167.8(5) . . . . ?
C00U C00J C011 C00W 1.7(7) . . . . ?
C010 C00J C011 C00W -177.6(5) . . . . ?
C00Y C00W C011 C00J -1.4(7) . . . . ?
C017 C00W C011 C00J -179.7(4) . . . . ?
N005 C00K C012 C01B -0.4(8) . . . . ?
C013 C00K C012 C01B -177.9(5) . . . . ?
C00I N007 C013 C00K 176.9(4) . . . . ?
N005 C00K C013 N007 169.9(4) . . . . ?
C012 C00K C013 N007 -12.4(8) . . . . ?
C00O C00T C014 C00Q 0.8(7) . . . . ?
C00N C00T C014 C00Q -179.6(4) . . . . ?
C00R C00Q C014 C00T 1.7(7) . . . . ?
C00B C00Q C014 C00T -178.1(5) . . . . ?
C00D C00S C015 C00Z -1.5(8) . . . . ?
C00D C00S C015 C01D 177.1(5) . . . . ?
O001 C00Z C015 C00S -175.0(5) . . . . ?
C00I C00Z C015 C00S 7.4(7) . . . . ?
O001 C00Z C015 C01D 6.4(7) . . . . ?
C00I C00Z C015 C01D -171.2(5) . . . . ?
N005 C00B C016 C01B 1.7(8) . . . . ?
C00Q C00B C016 C01B 179.9(5) . . . . ?
C00Y C00W C017 C01I -179.7(5) . . . . ?
C011 C00W C017 C01I -1.6(7) . . . . ?
C00Y C00W C017 C01H 60.7(6) . . . . ?
C011 C00W C017 C01H -121.2(5) . . . . ?
C00Y C00W C017 C01E -59.3(6) . . . . ?
C011 C00W C017 C01E 118.8(5) . . . . ?
N006 C00F C019 C01J 0.3(9) . . . . ?
C00H C00F C019 C01J 179.7(5) . . . . ?
C00B C016 C01B C012 0.1(9) . . . . ?
C00K C012 C01B C016 -0.7(9) . . . . ?
C00S C015 C01D C01L 116.1(6) . . . . ?
C00Z C015 C01D C01L -65.4(6) . . . . ?
C00S C015 C01D C01G -121.5(5) . . . . ?
C00Z C015 C01D C01G 57.0(6) . . . . ?
C00S C015 C01D C01M -4.4(8) . . . . ?
C00Z C015 C01D C01M 174.1(5) . . . . ?
N006 C010 C01F C01J 0.1(8) . . . . ?
C00J C010 C01F C01J 178.7(5) . . . . ?
C010 C01F C01J C019 -0.6(10) . . . . ?
C00F C019 C01J C01F 0.4(9) . . . . ?
C21 O6 C25 O5 -3.9(15) . . . . ?
C21 O6 C25 C26 176.0(10) . . . . ?
C25 O6 C21 C28 166.7(8) . . . . ?
